data_4064567
loop_
_publ_author_name
'Chuchuryukin, Alexey V.'
'Huang, Rubin'
'Lutz, Martin'
'Chadwick, John C.'
'Spek, Anthony L.'
'van Koten, Gerard'

_publ_section_title
;
 NCN-Pincer Metal Complexes (Ti, Cr, V, Zr, Hf, and Nb) of the Phebox
 Ligand (S,S)-2,6-Bis(4&#x2032;-isopropyl-2&#x2032;-oxazolinyl)phenyl
;
_journal_issue 10
_journal_name_full Organometallics
_journal_page_first 2819
_journal_paper_doi 10.1021/om200170b
_journal_volume 30
_journal_year 2011
_chemical_absolute_configuration ad
_chemical_formula_moiety 'C36 H46 Cl4 Fe2 N4 O4'
_chemical_formula_sum 'C36 H46 Cl4 Fe2 N4 O4'
_chemical_formula_weight 852.27
_chemical_name_systematic
; 
 ? 
;
_space_group_IT_number 4
_symmetry_cell_setting monoclinic
_symmetry_space_group_name_Hall 'P 2yb'
_symmetry_space_group_name_H-M 'P 1 21 1'
_atom_sites_solution_hydrogens geom
_atom_sites_solution_primary heavy
_atom_sites_solution_secondary difmap
_audit_creation_method SHELXL-97
_cell_angle_alpha 90.00
_cell_angle_beta 92.284(3)
_cell_angle_gamma 90.00
_cell_formula_units_Z 4
_cell_length_a 16.1560(12)
_cell_length_b 16.8883(9)
_cell_length_c 16.4416(8)
_cell_measurement_reflns_used 399
_cell_measurement_temperature 150(2)
_cell_measurement_theta_max 22.04
_cell_measurement_theta_min 3.48
_cell_volume 4482.5(5)
_computing_cell_refinement Dirax
_computing_data_collection 'Nonius COLLECT'
_computing_data_reduction 'EvalCCD, Sadabs, SQUEEZE'
_computing_structure_refinement 'SHELXL-97 (Sheldrick, 1997)'
_computing_structure_solution 'DIRDIF-99 (Beurskens et al., 1999)'
_diffrn_ambient_temperature 150(2)
_diffrn_measured_fraction_theta_full 1.000
_diffrn_measured_fraction_theta_max 1.000
_diffrn_measurement_device_type 'Nonius KappaCCD'
_diffrn_radiation_monochromator graphite
_diffrn_radiation_source 'rotating anode'
_diffrn_radiation_type MoK\a
_diffrn_radiation_wavelength 0.71073
_diffrn_reflns_av_R_equivalents 0.0304
_diffrn_reflns_av_sigmaI/netI 0.0316
_diffrn_reflns_limit_h_max 19
_diffrn_reflns_limit_h_min -19
_diffrn_reflns_limit_k_max 20
_diffrn_reflns_limit_k_min -20
_diffrn_reflns_limit_l_max 19
_diffrn_reflns_limit_l_min -19
_diffrn_reflns_number 78646
_diffrn_reflns_theta_full 25.50
_diffrn_reflns_theta_max 25.50
_diffrn_reflns_theta_min 1.73
_exptl_absorpt_coefficient_mu 0.923
_exptl_absorpt_correction_T_max 0.92
_exptl_absorpt_correction_T_min 0.76
_exptl_absorpt_correction_type multi-scan
_exptl_absorpt_process_details Sadabs
_exptl_crystal_colour yellow
_exptl_crystal_density_diffrn 1.263
_exptl_crystal_density_method 'not measured'
_exptl_crystal_description plate
_exptl_crystal_F_000 1768
_exptl_crystal_size_max 0.49
_exptl_crystal_size_mid 0.42
_exptl_crystal_size_min 0.09
_platon_squeeze_details ' ?'
_refine_diff_density_max 1.409
_refine_diff_density_min -0.967
_refine_diff_density_rms 0.066
_refine_ls_abs_structure_details 'Flack H D (1983), Acta Cryst. A39, 876-881'
_refine_ls_abs_structure_Flack -0.064(13)
_refine_ls_extinction_method none
_refine_ls_goodness_of_fit_ref 1.056
_refine_ls_hydrogen_treatment constr
_refine_ls_matrix_type full
_refine_ls_number_parameters 917
_refine_ls_number_reflns 16703
_refine_ls_number_restraints 1
_refine_ls_restrained_S_all 1.056
_refine_ls_R_factor_all 0.0592
_refine_ls_R_factor_gt 0.0467
_refine_ls_shift/su_max 0.004
_refine_ls_shift/su_mean 0.000
_refine_ls_structure_factor_coef Fsqd
_refine_ls_weighting_details 'calc w=1/[\s^2^(Fo^2^)+(0.0513P)^2^+4.4515P] where P=(Fo^2^+2Fc^2^)/3'
_refine_ls_weighting_scheme calc
_refine_ls_wR_factor_gt 0.1069
_refine_ls_wR_factor_ref 0.1119
_reflns_number_gt 14099
_reflns_number_total 16703
_reflns_threshold_expression I>2\s(I)
_cod_data_source_file om200170b_si_001.cif
_cod_data_source_block s3391a
_cod_original_sg_symbol_H-M 'P 21'
_cod_database_code 4064567

loop_
_symmetry_equiv_pos_as_xyz
'x, y, z'
'-x, y+1/2, -z'

loop_
_atom_site_label
_atom_site_type_symbol
_atom_site_fract_x
_atom_site_fract_y
_atom_site_fract_z
_atom_site_U_iso_or_equiv
_atom_site_adp_type
_atom_site_occupancy
_atom_site_symmetry_multiplicity
_atom_site_calc_flag
_atom_site_refinement_flags
Fe1 Fe 0.17627(3) 0.00482(3) 0.19946(3) 0.03110(13) Uani 1 1 d .
Cl11 Cl 0.15594(7) -0.11445(6) 0.13849(6) 0.0376(2) Uani 1 1 d .
Cl12 Cl 0.11203(10) 0.11624(7) 0.15893(8) 0.0608(4) Uani 1 1 d .
O11 O 0.4257(2) -0.04997(19) 0.1801(2) 0.0639(11) Uani 1 1 d .
O12 O 0.25291(18) -0.06718(17) 0.55767(18) 0.0390(7) Uani 1 1 d .
N11 N 0.3042(2) 0.0136(2) 0.1847(2) 0.0372(8) Uani 1 1 d .
N12 N 0.37892(19) -0.0119(2) 0.5590(2) 0.0326(7) Uani 1 1 d .
C11 C 0.3363(2) -0.0404(2) 0.3695(2) 0.0257(9) Uani 1 1 d .
C12 C 0.3473(2) -0.0794(2) 0.2952(3) 0.0322(9) Uani 1 1 d .
C13 C 0.3493(3) -0.1615(2) 0.2899(3) 0.0375(10) Uani 1 1 d .
H13 H 0.3568 -0.1864 0.2389 0.045 Uiso 1 1 calc R
C14 C 0.3402(3) -0.2069(2) 0.3592(3) 0.0389(11) Uani 1 1 d .
H14 H 0.3400 -0.2630 0.3557 0.047 Uiso 1 1 calc R
C15 C 0.3316(3) -0.1703(2) 0.4325(3) 0.0373(10) Uani 1 1 d .
H15 H 0.3266 -0.2016 0.4801 0.045 Uiso 1 1 calc R
C16 C 0.3300(2) -0.0879(2) 0.4387(2) 0.0272(8) Uani 1 1 d .
C17 C 0.3553(3) -0.0335(2) 0.2179(3) 0.0373(10) Uani 1 1 d .
C18 C 0.4218(4) -0.0006(4) 0.1058(3) 0.0768(19) Uani 1 1 d .
H18A H 0.4262 -0.0339 0.0565 0.092 Uiso 1 1 calc R
H18B H 0.4671 0.0389 0.1071 0.092 Uiso 1 1 calc R
C19 C 0.3386(3) 0.0395(3) 0.1066(3) 0.0527(13) Uani 1 1 d .
H19 H 0.3030 0.0170 0.0611 0.063 Uiso 1 1 calc R
C110 C 0.3414(3) 0.1298(3) 0.0957(3) 0.0485(12) Uani 1 1 d .
H110 H 0.2833 0.1499 0.0973 0.058 Uiso 1 1 calc R
C111 C 0.3738(5) 0.1503(3) 0.0133(4) 0.081(2) Uani 1 1 d .
H11A H 0.3833 0.2076 0.0102 0.122 Uiso 1 1 calc R
H11B H 0.3331 0.1346 -0.0295 0.122 Uiso 1 1 calc R
H11C H 0.4260 0.1222 0.0056 0.122 Uiso 1 1 calc R
C112 C 0.3912(3) 0.1695(3) 0.1636(4) 0.0574(14) Uani 1 1 d .
H11D H 0.4489 0.1515 0.1630 0.086 Uiso 1 1 calc R
H11E H 0.3680 0.1558 0.2160 0.086 Uiso 1 1 calc R
H11F H 0.3892 0.2270 0.1561 0.086 Uiso 1 1 calc R
C113 C 0.3230(2) -0.0515(2) 0.5201(2) 0.0305(9) Uani 1 1 d .
C114 C 0.2597(3) -0.0292(3) 0.6383(3) 0.0421(11) Uani 1 1 d .
H11G H 0.2535 -0.0686 0.6822 0.051 Uiso 1 1 calc R
H11H H 0.2172 0.0125 0.6433 0.051 Uiso 1 1 calc R
C115 C 0.3482(2) 0.0070(3) 0.6418(2) 0.0389(9) Uani 1 1 d .
H115 H 0.3829 -0.0223 0.6836 0.047 Uiso 1 1 calc R
C116 C 0.3536(3) 0.0963(3) 0.6608(3) 0.0372(10) Uani 1 1 d .
H116 H 0.4129 0.1125 0.6570 0.045 Uiso 1 1 calc R
C117 C 0.3291(3) 0.1103(3) 0.7477(3) 0.0488(12) Uani 1 1 d .
H11I H 0.3401 0.1656 0.7627 0.073 Uiso 1 1 calc R
H11J H 0.3613 0.0753 0.7844 0.073 Uiso 1 1 calc R
H11K H 0.2699 0.0991 0.7522 0.073 Uiso 1 1 calc R
C118 C 0.3031(3) 0.1450(3) 0.6003(3) 0.0485(12) Uani 1 1 d .
H11L H 0.2450 0.1286 0.6009 0.073 Uiso 1 1 calc R
H11M H 0.3239 0.1369 0.5457 0.073 Uiso 1 1 calc R
H11N H 0.3077 0.2012 0.6148 0.073 Uiso 1 1 calc R
Fe2 Fe 0.50491(3) -0.00396(4) 0.53715(4) 0.03957(15) Uani 1 1 d .
Cl21 Cl 0.56138(7) 0.11703(7) 0.56145(7) 0.0457(3) Uani 1 1 d .
Cl22 Cl 0.55207(8) -0.11134(8) 0.60697(11) 0.0701(4) Uani 1 1 d .
O21 O 0.13606(17) 0.05233(17) 0.44702(17) 0.0351(6) Uani 1 1 d .
O22 O 0.5323(2) 0.0798(2) 0.3077(3) 0.0718(12) Uani 1 1 d .
N21 N 0.14715(17) 0.0009(2) 0.32246(16) 0.0264(6) Uani 1 1 d .
N22 N 0.51887(18) -0.0031(2) 0.4110(2) 0.0391(8) Uani 1 1 d .
C21 C 0.3336(2) 0.0477(2) 0.3754(2) 0.0266(9) Uani 1 1 d .
C22 C 0.2579(2) 0.0868(2) 0.3803(2) 0.0250(8) Uani 1 1 d .
C23 C 0.2558(2) 0.1693(2) 0.3880(2) 0.0297(9) Uani 1 1 d .
H23 H 0.2044 0.1958 0.3925 0.036 Uiso 1 1 calc R
C24 C 0.3291(3) 0.2125(2) 0.3890(3) 0.0303(9) Uani 1 1 d .
H24 H 0.3275 0.2685 0.3942 0.036 Uiso 1 1 calc R
C25 C 0.4036(2) 0.1746(2) 0.3824(3) 0.0326(9) Uani 1 1 d .
H25 H 0.4534 0.2044 0.3823 0.039 Uiso 1 1 calc R
C26 C 0.4064(2) 0.0923(2) 0.3759(2) 0.0291(8) Uani 1 1 d .
C27 C 0.1784(2) 0.0428(2) 0.3802(2) 0.0255(8) Uani 1 1 d .
C28 C 0.0630(2) 0.0000(3) 0.4360(2) 0.0400(9) Uani 1 1 d .
H28A H 0.0114 0.0291 0.4467 0.048 Uiso 1 1 calc R
H28B H 0.0676 -0.0461 0.4731 0.048 Uiso 1 1 calc R
C29 C 0.0636(2) -0.0264(2) 0.3482(2) 0.0270(8) Uani 1 1 d .
H29 H 0.0203 0.0042 0.3166 0.032 Uiso 1 1 calc R
C210 C 0.0473(2) -0.1151(2) 0.3344(2) 0.0323(9) Uani 1 1 d .
H210 H 0.0474 -0.1246 0.2744 0.039 Uiso 1 1 calc R
C211 C -0.0385(3) -0.1365(3) 0.3624(3) 0.0457(11) Uani 1 1 d .
H21A H -0.0508 -0.1917 0.3481 0.069 Uiso 1 1 calc R
H21B H -0.0797 -0.1017 0.3355 0.069 Uiso 1 1 calc R
H21C H -0.0401 -0.1298 0.4215 0.069 Uiso 1 1 calc R
C212 C 0.1144(3) -0.1672(3) 0.3737(3) 0.0458(11) Uani 1 1 d .
H21D H 0.1677 -0.1549 0.3501 0.069 Uiso 1 1 calc R
H21E H 0.1007 -0.2229 0.3638 0.069 Uiso 1 1 calc R
H21F H 0.1181 -0.1572 0.4324 0.069 Uiso 1 1 calc R
C213 C 0.4892(3) 0.0524(3) 0.3675(3) 0.0412(11) Uani 1 1 d .
C214 C 0.6135(4) 0.0374(4) 0.3192(5) 0.087(2) Uani 1 1 d .
H21G H 0.6329 0.0181 0.2664 0.104 Uiso 1 1 calc R
H21H H 0.6561 0.0730 0.3440 0.104 Uiso 1 1 calc R
C215 C 0.5976(3) -0.0281(3) 0.3726(4) 0.0569(15) Uani 1 1 d .
H215 H 0.6427 -0.0299 0.4160 0.068 Uiso 1 1 calc R
C216 C 0.5889(4) -0.1114(3) 0.3346(3) 0.0661(17) Uani 1 1 d .
H216 H 0.5455 -0.1074 0.2897 0.079 Uiso 1 1 calc R
C217 C 0.6724(4) -0.1301(4) 0.2935(4) 0.090(2) Uani 1 1 d .
H21I H 0.7175 -0.1319 0.3352 0.135 Uiso 1 1 calc R
H21J H 0.6839 -0.0887 0.2537 0.135 Uiso 1 1 calc R
H21K H 0.6682 -0.1814 0.2658 0.135 Uiso 1 1 calc R
C218 C 0.5611(4) -0.1747(3) 0.3912(5) 0.078(2) Uani 1 1 d .
H21L H 0.6027 -0.1815 0.4357 0.116 Uiso 1 1 calc R
H21M H 0.5543 -0.2246 0.3613 0.116 Uiso 1 1 calc R
H21N H 0.5081 -0.1594 0.4136 0.116 Uiso 1 1 calc R
Fe3 Fe -0.01218(3) 0.50360(4) 0.29336(3) 0.02803(12) Uani 1 1 d .
Cl31 Cl -0.04426(9) 0.39804(8) 0.36896(7) 0.0610(4) Uani 1 1 d .
Cl32 Cl -0.07885(7) 0.61948(7) 0.30711(8) 0.0513(3) Uani 1 1 d .
O31 O -0.00914(18) 0.34739(18) 0.09183(18) 0.0412(7) Uani 1 1 d .
O32 O 0.3538(2) 0.5280(2) 0.23483(18) 0.0567(10) Uani 1 1 d .
N31 N -0.02733(19) 0.4471(2) 0.1802(2) 0.0316(8) Uani 1 1 d .
N32 N 0.3348(2) 0.5408(2) 0.1002(2) 0.0396(9) Uani 1 1 d .
C31 C 0.1669(2) 0.4581(2) 0.1540(2) 0.0246(8) Uani 1 1 d .
C32 C 0.1125(2) 0.3940(2) 0.1625(2) 0.0272(8) Uani 1 1 d .
C33 C 0.1413(3) 0.3207(3) 0.1890(3) 0.0384(10) Uani 1 1 d .
H33 H 0.1037 0.2777 0.1924 0.046 Uiso 1 1 calc R
C34 C 0.2236(3) 0.3093(3) 0.2103(3) 0.0427(11) Uani 1 1 d .
H34 H 0.2426 0.2590 0.2288 0.051 Uiso 1 1 calc R
C35 C 0.2788(3) 0.3718(3) 0.2048(3) 0.0396(10) Uani 1 1 d .
H35 H 0.3353 0.3649 0.2215 0.048 Uiso 1 1 calc R
C36 C 0.2509(2) 0.4453(2) 0.1745(2) 0.0295(9) Uani 1 1 d .
C37 C 0.0223(2) 0.4009(2) 0.1457(2) 0.0285(8) Uani 1 1 d .
C38 C -0.0977(3) 0.3626(3) 0.0839(3) 0.0467(11) Uani 1 1 d .
H38A H -0.1297 0.3134 0.0919 0.056 Uiso 1 1 calc R
H38B H -0.1131 0.3848 0.0297 0.056 Uiso 1 1 calc R
C39 C -0.1134(3) 0.4230(3) 0.1517(3) 0.0410(11) Uani 1 1 d .
H39 H -0.1397 0.3946 0.1973 0.049 Uiso 1 1 calc R
C310 C -0.1679(3) 0.4918(4) 0.1271(3) 0.0519(12) Uani 1 1 d .
H310 H -0.1748 0.5259 0.1761 0.062 Uiso 1 1 calc R
C311 C -0.2542(3) 0.4594(4) 0.0998(3) 0.0643(16) Uani 1 1 d .
H31A H -0.2929 0.5035 0.0916 0.096 Uiso 1 1 calc R
H31B H -0.2744 0.4239 0.1418 0.096 Uiso 1 1 calc R
H31C H -0.2498 0.4300 0.0487 0.096 Uiso 1 1 calc R
C312 C -0.1314(4) 0.5417(3) 0.0621(4) 0.0612(14) Uani 1 1 d .
H31D H -0.0766 0.5606 0.0810 0.092 Uiso 1 1 calc R
H31E H -0.1676 0.5872 0.0502 0.092 Uiso 1 1 calc R
H31F H -0.1262 0.5100 0.0126 0.092 Uiso 1 1 calc R
C313 C 0.3130(2) 0.5088(3) 0.1659(2) 0.0344(9) Uani 1 1 d .
C314 C 0.4117(4) 0.5887(5) 0.2147(4) 0.088(2) Uani 1 1 d .
H31G H 0.4686 0.5741 0.2338 0.105 Uiso 1 1 calc R
H31H H 0.3968 0.6397 0.2397 0.105 Uiso 1 1 calc R
C315 C 0.4058(3) 0.5943(3) 0.1222(3) 0.0548(14) Uani 1 1 d .
H315 H 0.4571 0.5707 0.1004 0.066 Uiso 1 1 calc R
C316 C 0.3964(4) 0.6762(4) 0.0891(4) 0.0761(19) Uani 1 1 d .
H316 H 0.4048 0.6714 0.0293 0.091 Uiso 1 1 calc R
C317 C 0.4665(4) 0.7308(4) 0.1220(5) 0.093(3) Uani 1 1 d .
H31I H 0.4580 0.7429 0.1794 0.140 Uiso 1 1 calc R
H31J H 0.4661 0.7801 0.0906 0.140 Uiso 1 1 calc R
H31K H 0.5199 0.7041 0.1171 0.140 Uiso 1 1 calc R
C318 C 0.3155(4) 0.7111(4) 0.0958(5) 0.094(2) Uani 1 1 d .
H31L H 0.2763 0.6854 0.0572 0.141 Uiso 1 1 calc R
H31M H 0.3184 0.7678 0.0834 0.141 Uiso 1 1 calc R
H31N H 0.2969 0.7039 0.1513 0.141 Uiso 1 1 calc R
Fe4 Fe 0.31345(4) 0.49354(4) -0.01758(4) 0.04300(16) Uani 1 1 d .
Cl41 Cl 0.40143(9) 0.38919(12) -0.01216(15) 0.1084(8) Uani 1 1 d .
Cl42 Cl 0.33320(15) 0.58630(13) -0.10993(10) 0.1117(8) Uani 1 1 d .
O41 O 0.2065(2) 0.6367(2) 0.30033(18) 0.0509(9) Uani 1 1 d .
O42 O 0.05228(18) 0.46673(19) -0.05658(17) 0.0430(7) Uani 1 1 d .
N41 N 0.10844(19) 0.5453(2) 0.31443(19) 0.0305(7) Uani 1 1 d .
N42 N 0.1903(2) 0.45573(19) -0.04167(19) 0.0297(7) Uani 1 1 d .
C41 C 0.1373(2) 0.5373(2) 0.1251(2) 0.0291(9) Uani 1 1 d .
C42 C 0.1289(2) 0.6008(2) 0.1793(2) 0.0286(9) Uani 1 1 d .
C43 C 0.1016(3) 0.6746(2) 0.1516(3) 0.0381(10) Uani 1 1 d .
H43 H 0.0991 0.7177 0.1885 0.046 Uiso 1 1 calc R
C44 C 0.0783(3) 0.6852(3) 0.0713(3) 0.0473(12) Uani 1 1 d .
H44 H 0.0587 0.7354 0.0529 0.057 Uiso 1 1 calc R
C45 C 0.0832(3) 0.6233(3) 0.0172(3) 0.0423(11) Uani 1 1 d .
H45 H 0.0648 0.6302 -0.0380 0.051 Uiso 1 1 calc R
C46 C 0.1151(3) 0.5503(2) 0.0432(2) 0.0321(9) Uani 1 1 d .
C47 C 0.1475(2) 0.5900(2) 0.2677(2) 0.0304(9) Uani 1 1 d .
C48 C 0.2145(3) 0.6136(4) 0.3860(3) 0.0626(16) Uani 1 1 d .
H48A H 0.2138 0.6608 0.4216 0.075 Uiso 1 1 calc R
H48B H 0.2669 0.5844 0.3970 0.075 Uiso 1 1 calc R
C49 C 0.1406(3) 0.5609(3) 0.4005(2) 0.0412(11) Uani 1 1 d .
H49 H 0.0983 0.5933 0.4284 0.049 Uiso 1 1 calc R
C410 C 0.1563(3) 0.4873(4) 0.4500(2) 0.0500(13) Uani 1 1 d .
H410 H 0.1017 0.4607 0.4571 0.060 Uiso 1 1 calc R
C411 C 0.1903(3) 0.5132(6) 0.5349(3) 0.089(3) Uani 1 1 d .
H41A H 0.2431 0.5408 0.5295 0.134 Uiso 1 1 calc R
H41B H 0.1988 0.4664 0.5694 0.134 Uiso 1 1 calc R
H41C H 0.1505 0.5488 0.5596 0.134 Uiso 1 1 calc R
C412 C 0.2115(4) 0.4298(5) 0.4102(4) 0.095(3) Uani 1 1 d .
H41D H 0.1820 0.4060 0.3630 0.142 Uiso 1 1 calc R
H41E H 0.2279 0.3881 0.4491 0.142 Uiso 1 1 calc R
H41F H 0.2610 0.4573 0.3923 0.142 Uiso 1 1 calc R
C413 C 0.1235(2) 0.4887(2) -0.0189(2) 0.0314(9) Uani 1 1 d .
C414 C 0.0720(3) 0.4076(3) -0.1159(3) 0.0483(12) Uani 1 1 d .
H41G H 0.0530 0.4243 -0.1713 0.058 Uiso 1 1 calc R
H41H H 0.0456 0.3563 -0.1033 0.058 Uiso 1 1 calc R
C415 C 0.1667(3) 0.4006(3) -0.1096(2) 0.0342(9) Uani 1 1 d .
H415 H 0.1894 0.4221 -0.1608 0.041 Uiso 1 1 calc R
C416 C 0.2009(3) 0.3168(3) -0.0964(3) 0.0429(11) Uani 1 1 d .
H416 H 0.2627 0.3194 -0.0983 0.051 Uiso 1 1 calc R
C417 C 0.1690(3) 0.2635(3) -0.1662(3) 0.0529(13) Uani 1 1 d .
H41I H 0.1086 0.2595 -0.1652 0.079 Uiso 1 1 calc R
H41J H 0.1934 0.2106 -0.1599 0.079 Uiso 1 1 calc R
H41K H 0.1847 0.2862 -0.2183 0.079 Uiso 1 1 calc R
C418 C 0.1793(4) 0.2829(3) -0.0135(3) 0.0578(14) Uani 1 1 d .
H41L H 0.2063 0.3145 0.0299 0.087 Uiso 1 1 calc R
H41M H 0.1985 0.2280 -0.0093 0.087 Uiso 1 1 calc R
H41N H 0.1191 0.2845 -0.0081 0.087 Uiso 1 1 calc R

loop_
_atom_site_aniso_label
_atom_site_aniso_U_11
_atom_site_aniso_U_22
_atom_site_aniso_U_33
_atom_site_aniso_U_23
_atom_site_aniso_U_13
_atom_site_aniso_U_12
Fe1 0.0438(3) 0.0231(3) 0.0266(3) 0.0002(3) 0.0044(2) -0.0077(3)
Cl11 0.0481(6) 0.0292(5) 0.0355(5) -0.0052(4) 0.0013(4) -0.0064(5)
Cl12 0.0950(10) 0.0284(6) 0.0587(8) 0.0097(5) -0.0003(7) 0.0080(6)
O11 0.078(3) 0.0349(18) 0.083(3) 0.0018(17) 0.056(2) 0.0012(17)
O12 0.0374(16) 0.0395(17) 0.0402(17) 0.0001(13) 0.0025(13) -0.0049(13)
N11 0.043(2) 0.039(2) 0.0313(17) -0.0077(16) 0.0115(15) -0.0157(18)
N12 0.0268(16) 0.0291(19) 0.0415(18) -0.0072(15) -0.0041(14) 0.0073(14)
C11 0.020(2) 0.020(2) 0.037(2) -0.0034(16) 0.0022(17) -0.0023(15)
C12 0.032(2) 0.028(2) 0.037(2) -0.0068(17) 0.0128(18) -0.0013(16)
C13 0.039(2) 0.028(2) 0.046(3) -0.0128(19) 0.0074(19) -0.0062(18)
C14 0.041(3) 0.017(2) 0.059(3) -0.0026(19) 0.001(2) 0.0046(17)
C15 0.037(2) 0.020(2) 0.054(3) 0.0038(19) -0.003(2) 0.0010(17)
C16 0.0162(18) 0.0210(19) 0.044(2) -0.0036(16) -0.0019(16) 0.0048(14)
C17 0.039(2) 0.028(2) 0.047(3) -0.014(2) 0.023(2) -0.0134(19)
C18 0.119(5) 0.041(3) 0.076(4) -0.006(3) 0.074(4) -0.006(3)
C19 0.079(4) 0.045(3) 0.036(3) -0.010(2) 0.023(2) -0.026(3)
C110 0.058(3) 0.044(3) 0.044(3) 0.000(2) 0.021(2) -0.014(2)
C111 0.124(6) 0.052(3) 0.072(4) 0.004(3) 0.054(4) -0.028(3)
C112 0.059(3) 0.031(2) 0.082(4) -0.001(3) 0.005(3) -0.006(2)
C113 0.030(2) 0.028(2) 0.034(2) 0.0032(17) -0.0064(17) 0.0072(17)
C114 0.047(3) 0.046(3) 0.034(2) -0.0098(19) 0.0033(19) -0.003(2)
C115 0.032(2) 0.044(2) 0.040(2) 0.004(2) -0.0056(16) 0.011(2)
C116 0.028(2) 0.043(3) 0.040(2) -0.011(2) -0.0027(18) 0.0016(18)
C117 0.049(3) 0.057(3) 0.041(3) -0.015(2) 0.006(2) -0.002(2)
C118 0.051(3) 0.040(3) 0.055(3) -0.013(2) 0.002(2) 0.004(2)
Fe2 0.0237(3) 0.0334(3) 0.0609(4) -0.0152(3) -0.0072(2) 0.0061(3)
Cl21 0.0383(6) 0.0425(6) 0.0562(7) -0.0155(5) -0.0004(5) -0.0080(5)
Cl22 0.0528(8) 0.0451(7) 0.1112(12) 0.0055(8) -0.0102(8) 0.0194(6)
O21 0.0329(15) 0.0370(16) 0.0360(15) -0.0118(13) 0.0101(12) -0.0080(12)
O22 0.061(2) 0.045(2) 0.113(3) 0.021(2) 0.051(2) 0.0112(18)
N21 0.0290(15) 0.0251(15) 0.0250(15) 0.0015(15) 0.0010(12) 0.0023(15)
N22 0.0224(15) 0.036(2) 0.058(2) -0.025(2) -0.0048(14) 0.0086(17)
C21 0.029(2) 0.019(2) 0.032(2) -0.0050(16) 0.0068(17) 0.0010(16)
C22 0.027(2) 0.0205(18) 0.0277(19) -0.0011(15) -0.0013(15) -0.0023(15)
C23 0.035(2) 0.024(2) 0.030(2) -0.0042(16) 0.0028(17) 0.0024(17)
C24 0.035(2) 0.0173(19) 0.038(2) -0.0031(17) -0.0072(18) 0.0000(16)
C25 0.031(2) 0.025(2) 0.042(2) -0.0060(18) 0.0059(18) -0.0098(17)
C26 0.029(2) 0.0193(18) 0.039(2) -0.0010(16) -0.0019(17) -0.0029(15)
C27 0.034(2) 0.0198(18) 0.0232(19) 0.0022(15) 0.0015(16) 0.0059(16)
C28 0.035(2) 0.044(2) 0.042(2) -0.009(2) 0.0146(17) -0.011(2)
C29 0.0220(18) 0.0253(19) 0.033(2) -0.0002(15) -0.0002(15) 0.0006(15)
C210 0.028(2) 0.035(2) 0.034(2) 0.0011(18) -0.0015(16) -0.0048(18)
C211 0.035(2) 0.048(3) 0.055(3) 0.002(2) 0.007(2) -0.007(2)
C212 0.039(3) 0.032(2) 0.067(3) 0.013(2) 0.006(2) -0.0003(19)
C213 0.032(2) 0.029(2) 0.064(3) -0.010(2) 0.014(2) -0.0093(19)
C214 0.056(4) 0.075(4) 0.134(6) 0.026(4) 0.055(4) 0.017(3)
C215 0.020(2) 0.054(3) 0.096(4) -0.031(3) 0.002(2) 0.0038(19)
C216 0.087(4) 0.059(3) 0.055(3) 0.003(3) 0.032(3) 0.041(3)
C217 0.112(6) 0.091(5) 0.071(4) -0.006(4) 0.041(4) 0.050(4)
C218 0.053(3) 0.051(3) 0.130(6) -0.028(4) 0.018(4) 0.002(3)
Fe3 0.0267(3) 0.0341(3) 0.0233(2) -0.0020(3) 0.00122(19) -0.0020(3)
Cl31 0.0853(10) 0.0585(8) 0.0387(6) 0.0149(6) -0.0018(6) -0.0235(7)
Cl32 0.0435(6) 0.0433(6) 0.0674(8) -0.0111(6) 0.0043(5) 0.0097(5)
O31 0.0419(17) 0.0390(17) 0.0428(17) -0.0130(14) 0.0019(14) -0.0013(14)
O32 0.0466(19) 0.088(3) 0.0352(17) -0.0096(16) -0.0035(14) -0.0160(17)
N31 0.0255(17) 0.040(2) 0.0293(18) 0.0007(15) -0.0015(14) 0.0031(15)
N32 0.047(2) 0.040(2) 0.033(2) -0.0138(16) 0.0134(16) -0.0204(17)
C31 0.031(2) 0.028(2) 0.0150(18) 0.0026(15) 0.0062(15) 0.0041(16)
C32 0.034(2) 0.029(2) 0.0191(18) 0.0009(16) 0.0030(16) 0.0077(18)
C33 0.045(3) 0.034(2) 0.037(2) 0.0115(19) 0.013(2) 0.0066(19)
C34 0.054(3) 0.034(2) 0.040(3) 0.014(2) 0.007(2) 0.014(2)
C35 0.035(2) 0.050(3) 0.034(2) 0.007(2) 0.0042(18) 0.020(2)
C36 0.034(2) 0.035(2) 0.0202(19) -0.0014(16) 0.0071(16) 0.0033(17)
C37 0.038(2) 0.025(2) 0.0224(19) 0.0019(16) 0.0068(16) -0.0034(17)
C38 0.045(3) 0.053(3) 0.041(3) -0.008(2) -0.009(2) -0.008(2)
C39 0.039(2) 0.055(3) 0.029(2) -0.005(2) -0.0012(19) -0.010(2)
C310 0.043(2) 0.074(4) 0.038(2) -0.008(3) -0.0010(19) 0.008(3)
C311 0.039(3) 0.104(5) 0.049(3) -0.002(3) -0.007(2) 0.007(3)
C312 0.065(3) 0.044(3) 0.075(4) 0.004(3) -0.005(3) 0.011(3)
C313 0.0298(19) 0.042(2) 0.032(2) -0.015(2) 0.0064(16) -0.001(2)
C314 0.075(4) 0.116(6) 0.071(4) -0.034(4) 0.007(3) -0.048(4)
C315 0.044(3) 0.066(3) 0.056(3) -0.032(3) 0.025(2) -0.027(2)
C316 0.078(4) 0.072(4) 0.080(4) -0.020(3) 0.017(3) -0.038(4)
C317 0.093(5) 0.074(4) 0.116(6) -0.048(4) 0.048(4) -0.052(4)
C318 0.083(5) 0.053(4) 0.148(7) -0.031(4) 0.027(5) -0.028(3)
Fe4 0.0463(3) 0.0507(4) 0.0330(3) -0.0160(3) 0.0146(3) -0.0190(3)
Cl41 0.0404(8) 0.0990(13) 0.186(2) -0.0790(15) 0.0047(10) 0.0030(8)
Cl42 0.1573(19) 0.1247(16) 0.0523(9) 0.0301(10) -0.0076(10) -0.0889(15)
O41 0.0481(19) 0.070(2) 0.0349(17) -0.0121(16) 0.0039(14) -0.0254(17)
O42 0.0397(17) 0.0520(19) 0.0371(16) -0.0099(14) -0.0007(13) 0.0109(14)
N41 0.0240(16) 0.043(2) 0.0243(17) -0.0042(15) 0.0028(13) 0.0008(15)
N42 0.0367(19) 0.0253(17) 0.0276(17) -0.0014(14) 0.0055(14) -0.0036(14)
C41 0.030(2) 0.028(2) 0.030(2) -0.0026(17) 0.0057(17) -0.0019(17)
C42 0.029(2) 0.025(2) 0.033(2) -0.0040(16) 0.0106(17) -0.0029(16)
C43 0.057(3) 0.020(2) 0.038(2) -0.0016(17) 0.013(2) 0.0007(19)
C44 0.079(4) 0.022(2) 0.042(3) 0.0081(19) 0.016(2) 0.008(2)
C45 0.063(3) 0.036(2) 0.028(2) 0.0113(19) 0.007(2) 0.009(2)
C46 0.045(2) 0.025(2) 0.026(2) 0.0017(17) 0.0058(17) 0.0063(18)
C47 0.030(2) 0.035(2) 0.026(2) -0.0048(17) 0.0086(17) -0.0030(17)
C48 0.048(3) 0.106(5) 0.033(3) -0.001(3) -0.004(2) -0.020(3)
C49 0.027(2) 0.070(3) 0.027(2) -0.002(2) 0.0037(17) -0.010(2)
C410 0.031(2) 0.091(4) 0.028(2) 0.017(3) 0.0024(17) -0.004(3)
C411 0.050(3) 0.183(8) 0.033(3) 0.018(4) -0.015(2) -0.026(4)
C412 0.086(5) 0.149(7) 0.050(4) 0.036(4) 0.016(3) 0.061(5)
C413 0.042(2) 0.027(2) 0.0254(18) 0.0046(17) 0.0006(16) -0.0056(18)
C414 0.047(3) 0.057(3) 0.041(3) -0.018(2) 0.004(2) -0.005(2)
C415 0.040(2) 0.042(2) 0.0216(19) -0.0019(18) 0.0080(17) -0.0091(19)
C416 0.053(3) 0.037(2) 0.040(3) -0.013(2) 0.010(2) 0.000(2)
C417 0.056(3) 0.038(3) 0.065(3) -0.025(2) 0.011(3) -0.009(2)
C418 0.092(4) 0.032(3) 0.050(3) -0.005(2) 0.002(3) -0.003(3)

loop_
_atom_type_symbol
_atom_type_description
_atom_type_scat_dispersion_real
_atom_type_scat_dispersion_imag
_atom_type_scat_source
C C 0.0033 0.0016 'International Tables Vol C Tables 4.2.6.8 and 6.1.1.4'
H H 0.0000 0.0000 'International Tables Vol C Tables 4.2.6.8 and 6.1.1.4'
Cl Cl 0.1484 0.1585 'International Tables Vol C Tables 4.2.6.8 and 6.1.1.4'
Fe Fe 0.3463 0.8444 'International Tables Vol C Tables 4.2.6.8 and 6.1.1.4'
N N 0.0061 0.0033 'International Tables Vol C Tables 4.2.6.8 and 6.1.1.4'
O O 0.0106 0.0060 'International Tables Vol C Tables 4.2.6.8 and 6.1.1.4'

loop_
_geom_angle_atom_site_label_1
_geom_angle_atom_site_label_2
_geom_angle_atom_site_label_3
_geom_angle
N21 Fe1 N11 111.98(12)
N21 Fe1 Cl12 101.24(10)
N11 Fe1 Cl12 110.71(12)
N21 Fe1 Cl11 111.35(10)
N11 Fe1 Cl11 97.93(10)
Cl12 Fe1 Cl11 123.91(5)
C17 O11 C18 104.9(4)
C113 O12 C114 107.2(3)
C17 N11 C19 107.5(4)
C17 N11 Fe1 122.6(3)
C19 N11 Fe1 121.7(3)
C113 N12 C115 108.3(3)
C113 N12 Fe2 128.6(3)
C115 N12 Fe2 120.2(2)
C16 C11 C12 117.0(3)
C16 C11 C21 121.1(4)
C12 C11 C21 121.9(4)
C13 C12 C11 121.8(4)
C13 C12 C17 117.3(4)
C11 C12 C17 120.9(3)
C14 C13 C12 119.7(4)
C14 C13 H13 120.1
C12 C13 H13 120.1
C15 C14 C13 119.6(4)
C15 C14 H14 120.2
C13 C14 H14 120.2
C14 C15 C16 121.2(4)
C14 C15 H15 119.4
C16 C15 H15 119.4
C15 C16 C11 120.7(4)
C15 C16 C113 118.9(4)
C11 C16 C113 120.4(3)
N11 C17 O11 118.8(4)
N11 C17 C12 128.2(4)
O11 C17 C12 112.9(4)
O11 C18 C19 104.8(3)
O11 C18 H18A 110.8
C19 C18 H18A 110.8
O11 C18 H18B 110.8
C19 C18 H18B 110.8
H18A C18 H18B 108.9
N11 C19 C18 103.8(4)
N11 C19 C110 114.0(4)
C18 C19 C110 114.6(4)
N11 C19 H19 108.0
C18 C19 H19 108.0
C110 C19 H19 108.0
C112 C110 C111 111.6(4)
C112 C110 C19 111.9(4)
C111 C110 C19 110.2(4)
C112 C110 H110 107.7
C111 C110 H110 107.7
C19 C110 H110 107.7
C110 C111 H11A 109.5
C110 C111 H11B 109.5
H11A C111 H11B 109.5
C110 C111 H11C 109.5
H11A C111 H11C 109.5
H11B C111 H11C 109.5
C110 C112 H11D 109.5
C110 C112 H11E 109.5
H11D C112 H11E 109.5
C110 C112 H11F 109.5
H11D C112 H11F 109.5
H11E C112 H11F 109.5
N12 C113 O12 117.9(4)
N12 C113 C16 126.4(4)
O12 C113 C16 115.6(3)
O12 C114 C115 104.0(3)
O12 C114 H11G 111.0
C115 C114 H11G 111.0
O12 C114 H11H 111.0
C115 C114 H11H 111.0
H11G C114 H11H 109.0
N12 C115 C116 111.9(4)
N12 C115 C114 102.6(3)
C116 C115 C114 116.0(3)
N12 C115 H115 108.7
C116 C115 H115 108.7
C114 C115 H115 108.7
C118 C116 C117 112.4(4)
C118 C116 C115 112.1(3)
C117 C116 C115 109.1(4)
C118 C116 H116 107.7
C117 C116 H116 107.7
C115 C116 H116 107.7
C116 C117 H11I 109.5
C116 C117 H11J 109.5
H11I C117 H11J 109.5
C116 C117 H11K 109.5
H11I C117 H11K 109.5
H11J C117 H11K 109.5
C116 C118 H11L 109.5
C116 C118 H11M 109.5
H11L C118 H11M 109.5
C116 C118 H11N 109.5
H11L C118 H11N 109.5
H11M C118 H11N 109.5
N12 Fe2 N22 108.39(12)
N12 Fe2 Cl22 99.90(10)
N22 Fe2 Cl22 117.42(11)
N12 Fe2 Cl21 114.63(10)
N22 Fe2 Cl21 96.30(11)
Cl22 Fe2 Cl21 120.54(6)
C27 O21 C28 105.1(3)
C213 O22 C214 103.0(4)
C27 N21 C29 107.1(3)
C27 N21 Fe1 127.2(3)
C29 N21 Fe1 121.4(2)
C213 N22 C215 106.3(4)
C213 N22 Fe2 120.8(3)
C215 N22 Fe2 122.7(3)
C22 C21 C26 119.0(3)
C22 C21 C11 120.3(4)
C26 C21 C11 120.8(4)
C21 C22 C23 120.0(4)
C21 C22 C27 121.6(3)
C23 C22 C27 118.3(3)
C24 C23 C22 120.0(4)
C24 C23 H23 120.0
C22 C23 H23 120.0
C25 C24 C23 120.3(4)
C25 C24 H24 119.9
C23 C24 H24 119.9
C24 C25 C26 120.1(4)
C24 C25 H25 119.9
C26 C25 H25 119.9
C25 C26 C21 120.6(4)
C25 C26 C213 118.9(3)
C21 C26 C213 120.5(3)
N21 C27 O21 118.9(3)
N21 C27 C22 126.7(3)
O21 C27 C22 114.3(3)
O21 C28 C29 104.9(3)
O21 C28 H28A 110.8
C29 C28 H28A 110.8
O21 C28 H28B 110.8
C29 C28 H28B 110.8
H28A C28 H28B 108.8
N21 C29 C28 102.7(3)
N21 C29 C210 114.1(3)
C28 C29 C210 114.9(3)
N21 C29 H29 108.3
C28 C29 H29 108.3
C210 C29 H29 108.3
C212 C210 C211 112.2(4)
C212 C210 C29 112.7(3)
C211 C210 C29 109.9(3)
C212 C210 H210 107.2
C211 C210 H210 107.2
C29 C210 H210 107.2
C210 C211 H21A 109.5
C210 C211 H21B 109.5
H21A C211 H21B 109.5
C210 C211 H21C 109.5
H21A C211 H21C 109.5
H21B C211 H21C 109.5
C210 C212 H21D 109.5
C210 C212 H21E 109.5
H21D C212 H21E 109.5
C210 C212 H21F 109.5
H21D C212 H21F 109.5
H21E C212 H21F 109.5
N22 C213 O22 119.0(4)
N22 C213 C26 126.7(4)
O22 C213 C26 114.3(4)
C215 C214 O22 105.5(4)
C215 C214 H21G 110.6
O22 C214 H21G 110.6
C215 C214 H21H 110.6
O22 C214 H21H 110.6
H21G C214 H21H 108.8
C214 C215 N22 102.4(4)
C214 C215 C216 117.9(5)
N22 C215 C216 111.2(4)
C214 C215 H215 108.3
N22 C215 H215 108.3
C216 C215 H215 108.3
C218 C216 C215 115.0(5)
C218 C216 C217 114.2(5)
C215 C216 C217 107.1(5)
C218 C216 H216 106.7
C215 C216 H216 106.7
C217 C216 H216 106.7
C216 C217 H21I 109.5
C216 C217 H21J 109.5
H21I C217 H21J 109.5
C216 C217 H21K 109.5
H21I C217 H21K 109.5
H21J C217 H21K 109.5
C216 C218 H21L 109.5
C216 C218 H21M 109.5
H21L C218 H21M 109.5
C216 C218 H21N 109.5
H21L C218 H21N 109.5
H21M C218 H21N 109.5
N41 Fe3 N31 112.08(12)
N41 Fe3 Cl31 114.22(10)
N31 Fe3 Cl31 96.23(10)
N41 Fe3 Cl32 97.90(10)
N31 Fe3 Cl32 116.47(10)
Cl31 Fe3 Cl32 120.86(6)
C37 O31 C38 106.5(3)
C313 O32 C314 106.4(4)
C37 N31 C39 106.7(3)
C37 N31 Fe3 128.5(3)
C39 N31 Fe3 118.2(2)
C313 N32 C315 106.6(4)
C313 N32 Fe4 125.4(3)
C315 N32 Fe4 123.2(3)
C36 C31 C32 117.4(3)
C36 C31 C41 120.6(3)
C32 C31 C41 122.0(3)
C33 C32 C31 121.1(4)
C33 C32 C37 116.4(4)
C31 C32 C37 122.5(3)
C34 C33 C32 120.9(4)
C34 C33 H33 119.6
C32 C33 H33 119.6
C33 C34 C35 119.7(4)
C33 C34 H34 120.2
C35 C34 H34 120.2
C34 C35 C36 119.8(4)
C34 C35 H35 120.1
C36 C35 H35 120.1
C31 C36 C35 121.0(4)
C31 C36 C313 121.3(4)
C35 C36 C313 117.7(4)
N31 C37 O31 118.5(4)
N31 C37 C32 127.0(4)
O31 C37 C32 114.4(3)
O31 C38 C39 104.0(3)
O31 C38 H38A 111.0
C39 C38 H38A 111.0
O31 C38 H38B 111.0
C39 C38 H38B 111.0
H38A C38 H38B 109.0
C310 C39 N31 113.6(4)
C310 C39 C38 115.4(4)
N31 C39 C38 103.1(3)
C310 C39 H39 108.1
N31 C39 H39 108.1
C38 C39 H39 108.1
C312 C310 C39 112.5(4)
C312 C310 C311 111.6(4)
C39 C310 C311 108.4(5)
C312 C310 H310 108.1
C39 C310 H310 108.1
C311 C310 H310 108.1
C310 C311 H31A 109.5
C310 C311 H31B 109.5
H31A C311 H31B 109.5
C310 C311 H31C 109.5
H31A C311 H31C 109.5
H31B C311 H31C 109.5
C310 C312 H31D 109.5
C310 C312 H31E 109.5
H31D C312 H31E 109.5
C310 C312 H31F 109.5
H31D C312 H31F 109.5
H31E C312 H31F 109.5
N32 C313 O32 118.5(4)
N32 C313 C36 126.9(3)
O32 C313 C36 114.3(4)
O32 C314 C315 105.0(4)
O32 C314 H31G 110.7
C315 C314 H31G 110.7
O32 C314 H31H 110.7
C315 C314 H31H 110.7
H31G C314 H31H 108.8
C316 C315 N32 113.9(5)
C316 C315 C314 115.1(5)
N32 C315 C314 102.9(4)
C316 C315 H315 108.2
N32 C315 H315 108.2
C314 C315 H315 108.2
C318 C316 C315 115.5(5)
C318 C316 C317 112.6(6)
C315 C316 C317 111.3(6)
C318 C316 H316 105.5
C315 C316 H316 105.5
C317 C316 H316 105.5
C316 C317 H31I 109.5
C316 C317 H31J 109.5
H31I C317 H31J 109.5
C316 C317 H31K 109.5
H31I C317 H31K 109.5
H31J C317 H31K 109.5
C316 C318 H31L 109.5
C316 C318 H31M 109.5
H31L C318 H31M 109.5
C316 C318 H31N 109.5
H31L C318 H31N 109.5
H31M C318 H31N 109.5
N32 Fe4 N42 113.87(13)
N32 Fe4 Cl42 109.79(12)
N42 Fe4 Cl42 104.23(11)
N32 Fe4 Cl41 100.34(13)
N42 Fe4 Cl41 110.94(10)
Cl42 Fe4 Cl41 118.07(10)
C47 O41 C48 105.2(3)
C413 O42 C414 107.3(3)
C47 N41 C49 107.6(3)
C47 N41 Fe3 125.9(3)
C49 N41 Fe3 119.9(2)
C413 N42 C415 107.2(3)
C413 N42 Fe4 127.7(3)
C415 N42 Fe4 122.7(2)
C46 C41 C42 117.7(4)
C46 C41 C31 120.9(3)
C42 C41 C31 121.4(3)
C43 C42 C41 120.8(4)
C43 C42 C47 118.7(4)
C41 C42 C47 120.5(4)
C44 C43 C42 120.3(4)
C44 C43 H43 119.8
C42 C43 H43 119.8
C43 C44 C45 120.1(4)
C43 C44 H44 120.0
C45 C44 H44 120.0
C44 C45 C46 120.2(4)
C44 C45 H45 119.9
C46 C45 H45 119.9
C45 C46 C41 120.7(4)
C45 C46 C413 117.1(4)
C41 C46 C413 122.2(3)
N41 C47 O41 118.4(4)
N41 C47 C42 125.5(4)
O41 C47 C42 115.8(3)
O41 C48 C49 105.6(4)
O41 C48 H48A 110.6
C49 C48 H48A 110.6
O41 C48 H48B 110.6
C49 C48 H48B 110.6
H48A C48 H48B 108.7
C410 C49 N41 114.0(4)
C410 C49 C48 117.1(4)
N41 C49 C48 101.4(3)
C410 C49 H49 108.0
N41 C49 H49 108.0
C48 C49 H49 108.0
C412 C410 C49 113.2(4)
C412 C410 C411 112.6(5)
C49 C410 C411 107.5(5)
C412 C410 H410 107.7
C49 C410 H410 107.7
C411 C410 H410 107.7
C410 C411 H41A 109.5
C410 C411 H41B 109.5
H41A C411 H41B 109.5
C410 C411 H41C 109.5
H41A C411 H41C 109.5
H41B C411 H41C 109.5
C410 C412 H41D 109.5
C410 C412 H41E 109.5
H41D C412 H41E 109.5
C410 C412 H41F 109.5
H41D C412 H41F 109.5
H41E C412 H41F 109.5
N42 C413 O42 117.6(3)
N42 C413 C46 127.7(4)
O42 C413 C46 114.7(3)
O42 C414 C415 104.7(3)
O42 C414 H41G 110.8
C415 C414 H41G 110.8
O42 C414 H41H 110.8
C415 C414 H41H 110.8
H41G C414 H41H 108.9
N42 C415 C416 113.0(3)
N42 C415 C414 103.1(3)
C416 C415 C414 115.7(4)
N42 C415 H415 108.2
C416 C415 H415 108.2
C414 C415 H415 108.2
C415 C416 C417 109.2(4)
C415 C416 C418 112.2(4)
C417 C416 C418 111.4(4)
C415 C416 H416 108.0
C417 C416 H416 108.0
C418 C416 H416 108.0
C416 C417 H41I 109.5
C416 C417 H41J 109.5
H41I C417 H41J 109.5
C416 C417 H41K 109.5
H41I C417 H41K 109.5
H41J C417 H41K 109.5
C416 C418 H41L 109.5
C416 C418 H41M 109.5
H41L C418 H41M 109.5
C416 C418 H41N 109.5
H41L C418 H41N 109.5
H41M C418 H41N 109.5

loop_
_geom_bond_atom_site_label_1
_geom_bond_atom_site_label_2
_geom_bond_distance
Fe1 N21 2.096(3)
Fe1 N11 2.097(3)
Fe1 Cl12 2.2377(14)
Fe1 Cl11 2.2680(11)
O11 C17 1.345(5)
O11 C18 1.479(7)
O12 C113 1.338(5)
O12 C114 1.473(5)
N11 C17 1.256(6)
N11 C19 1.486(5)
N12 C113 1.275(5)
N12 C115 1.503(5)
N12 Fe2 2.085(3)
C11 C16 1.400(6)
C11 C12 1.405(5)
C11 C21 1.492(5)
C12 C13 1.390(6)
C12 C17 1.498(6)
C13 C14 1.386(6)
C13 H13 0.9500
C14 C15 1.366(6)
C14 H14 0.9500
C15 C16 1.395(5)
C15 H15 0.9500
C16 C113 1.481(6)
C18 C19 1.506(8)
C18 H18A 0.9900
C18 H18B 0.9900
C19 C110 1.535(7)
C19 H19 1.0000
C110 C112 1.508(7)
C110 C111 1.513(7)
C110 H110 1.0000
C111 H11A 0.9800
C111 H11B 0.9800
C111 H11C 0.9800
C112 H11D 0.9800
C112 H11E 0.9800
C112 H11F 0.9800
C114 C115 1.553(6)
C114 H11G 0.9900
C114 H11H 0.9900
C115 C116 1.541(6)
C115 H115 1.0000
C116 C118 1.506(6)
C116 C117 1.517(6)
C116 H116 1.0000
C117 H11I 0.9800
C117 H11J 0.9800
C117 H11K 0.9800
C118 H11L 0.9800
C118 H11M 0.9800
C118 H11N 0.9800
Fe2 N22 2.095(4)
Fe2 Cl22 2.2622(15)
Fe2 Cl21 2.2666(13)
O21 C27 1.327(4)
O21 C28 1.479(5)
O22 C213 1.312(6)
O22 C214 1.499(7)
N21 C27 1.272(5)
N21 C29 1.502(4)
N22 C213 1.262(6)
N22 C215 1.503(5)
C21 C22 1.394(5)
C21 C26 1.396(5)
C22 C23 1.400(5)
C22 C27 1.485(5)
C23 C24 1.389(6)
C23 H23 0.9500
C24 C25 1.372(6)
C24 H24 0.9500
C25 C26 1.394(5)
C25 H25 0.9500
C26 C213 1.510(6)
C28 C29 1.511(5)
C28 H28A 0.9900
C28 H28B 0.9900
C29 C210 1.536(5)
C29 H29 1.0000
C210 C212 1.520(6)
C210 C211 1.521(6)
C210 H210 1.0000
C211 H21A 0.9800
C211 H21B 0.9800
C211 H21C 0.9800
C212 H21D 0.9800
C212 H21E 0.9800
C212 H21F 0.9800
C214 C215 1.442(8)
C214 H21G 0.9900
C214 H21H 0.9900
C215 C216 1.543(8)
C215 H215 1.0000
C216 C218 1.498(8)
C216 C217 1.564(7)
C216 H216 1.0000
C217 H21I 0.9800
C217 H21J 0.9800
C217 H21K 0.9800
C218 H21L 0.9800
C218 H21M 0.9800
C218 H21N 0.9800
Fe3 N41 2.088(3)
Fe3 N31 2.097(3)
Fe3 Cl31 2.2456(13)
Fe3 Cl32 2.2497(13)
O31 C37 1.350(5)
O31 C38 1.455(5)
O32 C313 1.328(5)
O32 C314 1.435(7)
N31 C37 1.268(5)
N31 C39 1.505(5)
N32 C313 1.270(5)
N32 C315 1.493(6)
N32 Fe4 2.110(3)
C31 C36 1.402(6)
C31 C32 1.403(6)
C31 C41 1.492(5)
C32 C33 1.387(6)
C32 C37 1.478(5)
C33 C34 1.375(6)
C33 H33 0.9500
C34 C35 1.385(7)
C34 H34 0.9500
C35 C36 1.405(6)
C35 H35 0.9500
C36 C313 1.480(6)
C38 C39 1.540(6)
C38 H38A 0.9900
C38 H38B 0.9900
C39 C310 1.503(7)
C39 H39 1.0000
C310 C312 1.500(7)
C310 C311 1.547(7)
C310 H310 1.0000
C311 H31A 0.9800
C311 H31B 0.9800
C311 H31C 0.9800
C312 H31D 0.9800
C312 H31E 0.9800
C312 H31F 0.9800
C314 C315 1.522(8)
C314 H31G 0.9900
C314 H31H 0.9900
C315 C316 1.492(9)
C315 H315 1.0000
C316 C318 1.442(9)
C316 C317 1.542(8)
C316 H316 1.0000
C317 H31I 0.9800
C317 H31J 0.9800
C317 H31K 0.9800
C318 H31L 0.9800
C318 H31M 0.9800
C318 H31N 0.9800
Fe4 N42 2.112(3)
Fe4 Cl42 2.2137(17)
Fe4 Cl41 2.264(2)
O41 C47 1.333(5)
O41 C48 1.462(6)
O42 C413 1.337(5)
O42 C414 1.441(5)
N41 C47 1.264(5)
N41 C49 1.512(5)
N42 C413 1.284(5)
N42 C415 1.491(5)
C41 C46 1.398(6)
C41 C42 1.403(5)
C42 C43 1.393(6)
C42 C47 1.484(6)
C43 C44 1.370(7)
C43 H43 0.9500
C44 C45 1.377(6)
C44 H44 0.9500
C45 C46 1.396(6)
C45 H45 0.9500
C46 C413 1.468(5)
C48 C49 1.515(7)
C48 H48A 0.9900
C48 H48B 0.9900
C49 C410 1.501(7)
C49 H49 1.0000
C410 C412 1.488(8)
C410 C411 1.543(7)
C410 H410 1.0000
C411 H41A 0.9800
C411 H41B 0.9800
C411 H41C 0.9800
C412 H41D 0.9800
C412 H41E 0.9800
C412 H41F 0.9800
C414 C415 1.535(6)
C414 H41G 0.9900
C414 H41H 0.9900
C415 C416 1.532(6)
C415 H415 1.0000
C416 C417 1.532(6)
C416 C418 1.532(7)
C416 H416 1.0000
C417 H41I 0.9800
C417 H41J 0.9800
C417 H41K 0.9800
C418 H41L 0.9800
C418 H41M 0.9800
C418 H41N 0.9800

loop_
_geom_torsion_atom_site_label_1
_geom_torsion_atom_site_label_2
_geom_torsion_atom_site_label_3
_geom_torsion_atom_site_label_4
_geom_torsion
N21 Fe1 N11 C17 52.8(4)
Cl12 Fe1 N11 C17 165.0(3)
Cl11 Fe1 N11 C17 -64.1(3)
N21 Fe1 N11 C19 -162.7(3)
Cl12 Fe1 N11 C19 -50.5(3)
Cl11 Fe1 N11 C19 80.4(3)
C16 C11 C12 C13 2.0(6)
C21 C11 C12 C13 -179.6(4)
C16 C11 C12 C17 -179.5(4)
C21 C11 C12 C17 -1.1(6)
C11 C12 C13 C14 0.1(7)
C17 C12 C13 C14 -178.5(4)
C12 C13 C14 C15 -1.7(7)
C13 C14 C15 C16 1.3(6)
C14 C15 C16 C11 0.8(6)
C14 C15 C16 C113 -178.2(4)
C12 C11 C16 C15 -2.4(5)
C21 C11 C16 C15 179.2(4)
C12 C11 C16 C113 176.6(3)
C21 C11 C16 C113 -1.8(6)
C19 N11 C17 O11 0.4(5)
Fe1 N11 C17 O11 149.2(3)
C19 N11 C17 C12 -176.3(4)
Fe1 N11 C17 C12 -27.5(6)
C18 O11 C17 N11 2.1(6)
C18 O11 C17 C12 179.2(4)
C13 C12 C17 N11 118.9(5)
C11 C12 C17 N11 -59.7(6)
C13 C12 C17 O11 -57.9(5)
C11 C12 C17 O11 123.5(4)
C17 O11 C18 C19 -3.5(5)
C17 N11 C19 C18 -2.6(5)
Fe1 N11 C19 C18 -151.8(3)
C17 N11 C19 C110 -127.9(5)
Fe1 N11 C19 C110 82.9(5)
O11 C18 C19 N11 3.7(5)
O11 C18 C19 C110 128.6(4)
N11 C19 C110 C112 57.6(6)
C18 C19 C110 C112 -61.8(5)
N11 C19 C110 C111 -177.6(5)
C18 C19 C110 C111 62.9(6)
C115 N12 C113 O12 0.1(5)
Fe2 N12 C113 O12 160.4(3)
C115 N12 C113 C16 -174.6(4)
Fe2 N12 C113 C16 -14.4(6)
C114 O12 C113 N12 2.0(5)
C114 O12 C113 C16 177.3(3)
C15 C16 C113 N12 111.5(5)
C11 C16 C113 N12 -67.5(5)
C15 C16 C113 O12 -63.4(5)
C11 C16 C113 O12 117.6(4)
C113 O12 C114 C115 -3.0(4)
C113 N12 C115 C116 -127.0(4)
Fe2 N12 C115 C116 70.7(4)
C113 N12 C115 C114 -2.0(4)
Fe2 N12 C115 C114 -164.2(3)
O12 C114 C115 N12 2.9(4)
O12 C114 C115 C116 125.3(4)
N12 C115 C116 C118 59.8(4)
C114 C115 C116 C118 -57.5(5)
N12 C115 C116 C117 -175.0(3)
C114 C115 C116 C117 67.7(5)
C113 N12 Fe2 N22 37.5(4)
C115 N12 Fe2 N22 -164.3(3)
C113 N12 Fe2 Cl22 -85.9(3)
C115 N12 Fe2 Cl22 72.3(3)
C113 N12 Fe2 Cl21 143.7(3)
C115 N12 Fe2 Cl21 -58.0(3)
N11 Fe1 N21 C27 42.7(4)
Cl12 Fe1 N21 C27 -75.3(3)
Cl11 Fe1 N21 C27 151.2(3)
N11 Fe1 N21 C29 -163.8(3)
Cl12 Fe1 N21 C29 78.2(3)
Cl11 Fe1 N21 C29 -55.3(3)
N12 Fe2 N22 C213 63.2(4)
Cl22 Fe2 N22 C213 175.3(3)
Cl21 Fe2 N22 C213 -55.4(3)
N12 Fe2 N22 C215 -156.4(3)
Cl22 Fe2 N22 C215 -44.3(4)
Cl21 Fe2 N22 C215 85.0(3)
C16 C11 C21 C22 -80.0(5)
C12 C11 C21 C22 101.6(5)
C16 C11 C21 C26 100.1(5)
C12 C11 C21 C26 -78.3(5)
C26 C21 C22 C23 -1.7(6)
C11 C21 C22 C23 178.3(4)
C26 C21 C22 C27 -179.9(3)
C11 C21 C22 C27 0.2(6)
C21 C22 C23 C24 1.3(6)
C27 C22 C23 C24 179.5(3)
C22 C23 C24 C25 0.0(6)
C23 C24 C25 C26 -0.9(6)
C24 C25 C26 C21 0.5(6)
C24 C25 C26 C213 179.1(4)
C22 C21 C26 C25 0.9(6)
C11 C21 C26 C25 -179.2(4)
C22 C21 C26 C213 -177.7(4)
C11 C21 C26 C213 2.2(6)
C29 N21 C27 O21 1.3(5)
Fe1 N21 C27 O21 157.8(3)
C29 N21 C27 C22 -175.7(3)
Fe1 N21 C27 C22 -19.2(5)
C28 O21 C27 N21 6.1(5)
C28 O21 C27 C22 -176.5(3)
C21 C22 C27 N21 -64.2(5)
C23 C22 C27 N21 117.6(4)
C21 C22 C27 O21 118.7(4)
C23 C22 C27 O21 -59.6(5)
C27 O21 C28 C29 -10.5(4)
C27 N21 C29 C28 -7.9(4)
Fe1 N21 C29 C28 -166.1(3)
C27 N21 C29 C210 -132.8(3)
Fe1 N21 C29 C210 69.0(4)
O21 C28 C29 N21 11.0(4)
O21 C28 C29 C210 135.4(3)
N21 C29 C210 C212 54.1(4)
C28 C29 C210 C212 -64.1(4)
N21 C29 C210 C211 -180.0(3)
C28 C29 C210 C211 61.9(4)
C215 N22 C213 O22 -5.7(6)
Fe2 N22 C213 O22 140.3(4)
C215 N22 C213 C26 173.6(4)
Fe2 N22 C213 C26 -40.4(6)
C214 O22 C213 N22 -6.7(6)
C214 O22 C213 C26 173.8(5)
C25 C26 C213 N22 126.8(5)
C21 C26 C213 N22 -54.5(6)
C25 C26 C213 O22 -53.8(6)
C21 C26 C213 O22 124.9(4)
C213 O22 C214 C215 16.6(7)
O22 C214 C215 N22 -19.2(6)
O22 C214 C215 C216 103.2(6)
C213 N22 C215 C214 15.8(6)
Fe2 N22 C215 C214 -129.4(5)
C213 N22 C215 C216 -110.9(5)
Fe2 N22 C215 C216 103.9(4)
C214 C215 C216 C218 -172.0(5)
N22 C215 C216 C218 -54.3(7)
C214 C215 C216 C217 60.0(6)
N22 C215 C216 C217 177.7(5)
N41 Fe3 N31 C37 40.0(4)
Cl31 Fe3 N31 C37 -79.3(3)
Cl32 Fe3 N31 C37 151.6(3)
N41 Fe3 N31 C39 -172.4(3)
Cl31 Fe3 N31 C39 68.3(3)
Cl32 Fe3 N31 C39 -60.8(3)
C36 C31 C32 C33 -1.0(5)
C41 C31 C32 C33 179.7(3)
C36 C31 C32 C37 177.7(3)
C41 C31 C32 C37 -1.6(5)
C31 C32 C33 C34 2.3(6)
C37 C32 C33 C34 -176.6(4)
C32 C33 C34 C35 -0.5(7)
C33 C34 C35 C36 -2.5(7)
C32 C31 C36 C35 -2.0(5)
C41 C31 C36 C35 177.4(3)
C32 C31 C36 C313 178.8(3)
C41 C31 C36 C313 -1.9(5)
C34 C35 C36 C31 3.7(6)
C34 C35 C36 C313 -177.0(4)
C39 N31 C37 O31 3.3(5)
Fe3 N31 C37 O31 153.8(3)
C39 N31 C37 C32 -171.3(4)
Fe3 N31 C37 C32 -20.8(6)
C38 O31 C37 N31 4.1(5)
C38 O31 C37 C32 179.3(3)
C33 C32 C37 N31 119.4(5)
C31 C32 C37 N31 -59.4(5)
C33 C32 C37 O31 -55.4(5)
C31 C32 C37 O31 125.8(4)
C37 O31 C38 C39 -9.2(4)
C37 N31 C39 C310 -134.3(4)
Fe3 N31 C39 C310 71.6(4)
C37 N31 C39 C38 -8.7(4)
Fe3 N31 C39 C38 -162.8(3)
O31 C38 C39 C310 135.1(4)
O31 C38 C39 N31 10.7(4)
N31 C39 C310 C312 56.5(5)
C38 C39 C310 C312 -62.3(6)
N31 C39 C310 C311 -179.7(4)
C38 C39 C310 C311 61.6(5)
C315 N32 C313 O32 0.4(6)
Fe4 N32 C313 O32 156.3(3)
C315 N32 C313 C36 -173.4(4)
Fe4 N32 C313 C36 -17.5(6)
C314 O32 C313 N32 4.4(6)
C314 O32 C313 C36 178.9(5)
C31 C36 C313 N32 -65.4(6)
C35 C36 C313 N32 115.4(5)
C31 C36 C313 O32 120.6(4)
C35 C36 C313 O32 -58.7(5)
C313 O32 C314 C315 -6.9(6)
C313 N32 C315 C316 -129.9(5)
Fe4 N32 C315 C316 73.5(5)
C313 N32 C315 C314 -4.6(6)
Fe4 N32 C315 C314 -161.2(4)
O32 C314 C315 C316 131.4(5)
O32 C314 C315 N32 6.9(6)
N32 C315 C316 C318 43.5(7)
C314 C315 C316 C318 -75.0(7)
N32 C315 C316 C317 173.4(4)
C314 C315 C316 C317 55.0(7)
C313 N32 Fe4 N42 48.6(4)
C315 N32 Fe4 N42 -159.3(4)
C313 N32 Fe4 Cl42 165.0(3)
C315 N32 Fe4 Cl42 -42.9(4)
C313 N32 Fe4 Cl41 -70.0(4)
C315 N32 Fe4 Cl41 82.2(4)
N31 Fe3 N41 C47 53.7(4)
Cl31 Fe3 N41 C47 161.9(3)
Cl32 Fe3 N41 C47 -69.1(3)
N31 Fe3 N41 C49 -158.3(3)
Cl31 Fe3 N41 C49 -50.2(3)
Cl32 Fe3 N41 C49 78.8(3)
N32 Fe4 N42 C413 37.9(4)
Cl42 Fe4 N42 C413 -81.7(3)
Cl41 Fe4 N42 C413 150.3(3)
N32 Fe4 N42 C415 -162.0(3)
Cl42 Fe4 N42 C415 78.3(3)
Cl41 Fe4 N42 C415 -49.7(3)
C36 C31 C41 C46 106.0(4)
C32 C31 C41 C46 -74.7(5)
C36 C31 C41 C42 -75.5(5)
C32 C31 C41 C42 103.8(4)
C46 C41 C42 C43 -1.8(6)
C31 C41 C42 C43 179.7(4)
C46 C41 C42 C47 177.1(4)
C31 C41 C42 C47 -1.4(6)
C41 C42 C43 C44 3.5(6)
C47 C42 C43 C44 -175.4(4)
C42 C43 C44 C45 -1.2(7)
C43 C44 C45 C46 -2.6(7)
C44 C45 C46 C41 4.3(7)
C44 C45 C46 C413 -176.1(4)
C42 C41 C46 C45 -2.0(6)
C31 C41 C46 C45 176.5(4)
C42 C41 C46 C413 178.4(4)
C31 C41 C46 C413 -3.1(6)
C49 N41 C47 O41 1.9(5)
Fe3 N41 C47 O41 153.0(3)
C49 N41 C47 C42 -172.5(4)
Fe3 N41 C47 C42 -21.4(6)
C48 O41 C47 N41 6.5(5)
C48 O41 C47 C42 -178.6(4)
C43 C42 C47 N41 114.5(5)
C41 C42 C47 N41 -64.4(6)
C43 C42 C47 O41 -60.0(5)
C41 C42 C47 O41 121.1(4)
C47 O41 C48 C49 -11.7(6)
C47 N41 C49 C410 -135.7(4)
Fe3 N41 C49 C410 71.2(4)
C47 N41 C49 C48 -9.0(5)
Fe3 N41 C49 C48 -162.1(3)
O41 C48 C49 C410 137.0(4)
O41 C48 C49 N41 12.3(5)
N41 C49 C410 C412 53.8(6)
C48 C49 C410 C412 -64.3(6)
N41 C49 C410 C411 178.9(4)
C48 C49 C410 C411 60.8(5)
C415 N42 C413 O42 1.6(5)
Fe4 N42 C413 O42 164.0(3)
C415 N42 C413 C46 -176.7(4)
Fe4 N42 C413 C46 -14.2(6)
C414 O42 C413 N42 0.5(5)
C414 O42 C413 C46 179.0(4)
C45 C46 C413 N42 116.9(5)
C41 C46 C413 N42 -63.4(6)
C45 C46 C413 O42 -61.4(5)
C41 C46 C413 O42 118.2(4)
C413 O42 C414 C415 -2.2(5)
C413 N42 C415 C416 -128.4(4)
Fe4 N42 C415 C416 68.0(4)
C413 N42 C415 C414 -2.8(4)
Fe4 N42 C415 C414 -166.3(3)
O42 C414 C415 N42 3.0(4)
O42 C414 C415 C416 126.9(4)
N42 C415 C416 C417 176.4(3)
C414 C415 C416 C417 57.8(5)
N42 C415 C416 C418 52.4(5)
C414 C415 C416 C418 -66.1(5)

loop_
_platon_squeeze_void_nr
_platon_squeeze_void_average_x
_platon_squeeze_void_average_y
_platon_squeeze_void_average_z
_platon_squeeze_void_volume
_platon_squeeze_void_count_electrons
1 -0.207 0.239 0.290 375.9 99.4
2 0.207 0.739 0.710 376.0 98.8
